data_4107646
loop_
_publ_author_name
'Robert Weiss'
'Matthias Bess'
'Stefan M. Huber'
'Frank W. Heinemann'

_publ_section_title
;
 Nucleophilic \b-Oniovinylation: Concept, Mechanism, Scope, and
 Applications
;
_journal_name_full 'Journal of the American Chemical Society'
_journal_page_first 4610
_journal_page_last 4617
_journal_paper_doi 10.1021/ja071316a
_journal_volume 130
_journal_year 2008
_chemical_formula_sum 'C20 H18 O6 S'
_chemical_formula_weight 386.40
_chemical_name_systematic
; 
 ? 
;
_space_group_IT_number 2
_symmetry_cell_setting triclinic
_symmetry_space_group_name_Hall '-P 1'
_symmetry_space_group_name_H-M 'P -1'
_atom_sites_solution_hydrogens geom
_atom_sites_solution_primary direct
_atom_sites_solution_secondary difmap
_audit_creation_method SHELXL-97
_cell_angle_alpha 89.307(2)
_cell_angle_beta 73.177(2)
_cell_angle_gamma 76.567(2)
_cell_formula_units_Z 2
_cell_length_a 7.7518(2)
_cell_length_b 10.6175(3)
_cell_length_c 12.0977(3)
_cell_measurement_reflns_used 4144
_cell_measurement_temperature 173(2)
_cell_volume 925.38(4)
_computing_cell_refinement DENZO-SMN
_computing_data_collection 'Nonius Collect'
_computing_data_reduction DENZO-SMN
_computing_molecular_graphics 'SHELXTL NT'
_computing_publication_material 'SHELXTL NT'
_computing_structure_refinement 'SHELXL-97 (Sheldrick, 1997)'
_computing_structure_solution 'SHELXS-97 (Sheldrick, 1990)'
_diffrn_ambient_temperature 173(2)
_diffrn_detector_area_resol_mean 9
_diffrn_measured_fraction_theta_full 0.995
_diffrn_measured_fraction_theta_max 0.995
_diffrn_measurement_device_type 'Nonius KappaCCD'
_diffrn_radiation_monochromator graphite
_diffrn_radiation_source 'fine-focus rotating anode'
_diffrn_radiation_type MoK\a
_diffrn_radiation_wavelength 0.71073
_diffrn_reflns_av_R_equivalents 0.0181
_diffrn_reflns_av_sigmaI/netI 0.0326
_diffrn_reflns_limit_h_max 10
_diffrn_reflns_limit_h_min -10
_diffrn_reflns_limit_k_max 13
_diffrn_reflns_limit_k_min -13
_diffrn_reflns_limit_l_max 15
_diffrn_reflns_limit_l_min -15
_diffrn_reflns_number 8038
_diffrn_reflns_theta_full 27.54
_diffrn_reflns_theta_max 27.54
_diffrn_reflns_theta_min 2.57
_exptl_absorpt_coefficient_mu 0.209
_exptl_absorpt_correction_T_max 0.9593
_exptl_absorpt_correction_T_min 0.9593
_exptl_absorpt_correction_type empirical
_exptl_absorpt_process_details Scalepack
_exptl_crystal_colour colorless
_exptl_crystal_density_diffrn 1.387
_exptl_crystal_description block
_exptl_crystal_F_000 404
_exptl_crystal_size_max 0.20
_exptl_crystal_size_mid 0.20
_exptl_crystal_size_min 0.20
_refine_diff_density_max 0.209
_refine_diff_density_min -0.281
_refine_diff_density_rms 0.043
_refine_ls_extinction_coef 0.023(3)
_refine_ls_extinction_expression Fc^*^=kFc[1+0.001xFc^2^\l^3^/sin(2\q)]^-1/4^
_refine_ls_extinction_method SHELXL
_refine_ls_goodness_of_fit_ref 1.063
_refine_ls_hydrogen_treatment mixed
_refine_ls_matrix_type full
_refine_ls_number_parameters 248
_refine_ls_number_reflns 4239
_refine_ls_number_restraints 0
_refine_ls_restrained_S_all 1.063
_refine_ls_R_factor_all 0.0557
_refine_ls_R_factor_gt 0.0399
_refine_ls_shift/su_max 0.037
_refine_ls_shift/su_mean 0.001
_refine_ls_structure_factor_coef Fsqd
_refine_ls_weighting_details 'calc w=1/[\s^2^(Fo^2^)+(0.0562P)^2^+0.1506P] where P=(Fo^2^+2Fc^2^)/3'
_refine_ls_weighting_scheme calc
_refine_ls_wR_factor_gt 0.1022
_refine_ls_wR_factor_ref 0.1107
_reflns_number_gt 3291
_reflns_number_total 4239
_reflns_threshold_expression >2sigma(I)
_cod_data_source_file ja071316a-file015.cif
_cod_data_source_block matb14
_cod_database_code 4107646

loop_
_symmetry_equiv_pos_as_xyz
'x, y, z'
'-x, -y, -z'

loop_
_atom_site_label
_atom_site_type_symbol
_atom_site_fract_x
_atom_site_fract_y
_atom_site_fract_z
_atom_site_U_iso_or_equiv
_atom_site_adp_type
_atom_site_occupancy
_atom_site_symmetry_multiplicity
_atom_site_calc_flag
_atom_site_refinement_flags
S1 S 0.06797(6) 0.73276(5) 0.11373(3) 0.04193(15) Uani 1 1 d .
O1 O -0.07165(16) 0.52938(10) 0.33916(9) 0.0384(3) Uani 1 1 d .
C1 C -0.15657(19) 0.64037(14) 0.33489(12) 0.0293(3) Uani 1 1 d .
C2 C -0.2441(2) 0.67183(13) 0.23763(12) 0.0287(3) Uani 1 1 d .
C3 C -0.1518(2) 0.70528(13) 0.13365(12) 0.0282(3) Uani 1 1 d .
O4 O -0.22619(15) 0.61483(10) -0.01553(9) 0.0328(2) Uani 1 1 d .
O4A O -0.29842(18) 0.83328(10) 0.00784(10) 0.0437(3) Uani 1 1 d .
C4 C -0.2370(2) 0.72759(14) 0.03548(12) 0.0302(3) Uani 1 1 d .
O5A O -0.52756(15) 0.67643(12) 0.19405(10) 0.0415(3) Uani 1 1 d .
O5 O -0.50056(15) 0.62609(12) 0.37004(9) 0.0436(3) Uani 1 1 d .
C5 C -0.4378(2) 0.65915(15) 0.26113(13) 0.0323(3) Uani 1 1 d .
C6 C -0.3172(3) 0.62063(18) -0.10525(15) 0.0449(4) Uani 1 1 d .
H6A H -0.3362 0.5349 -0.1194 0.067 Uiso 1 1 calc R
H6B H -0.2395 0.6473 -0.1766 0.067 Uiso 1 1 calc R
H6C H -0.4375 0.6837 -0.0804 0.067 Uiso 1 1 calc R
C7 C -0.6924(3) 0.6178(3) 0.40491(18) 0.0662(6) Uani 1 1 d .
H7A H -0.7268 0.5930 0.4852 0.099 Uiso 1 1 calc R
H7B H -0.7082 0.5525 0.3545 0.099 Uiso 1 1 calc R
H7C H -0.7721 0.7023 0.3986 0.099 Uiso 1 1 calc R
C8 C -0.1818(2) 0.74391(14) 0.42200(12) 0.0309(3) Uani 1 1 d .
C9 C -0.2451(3) 0.87352(17) 0.40426(16) 0.0605(6) Uani 1 1 d .
H9A H -0.2736 0.8968 0.3344 0.073 Uiso 1 1 calc R
C10 C -0.2670(4) 0.96879(18) 0.48649(18) 0.0741(8) Uani 1 1 d .
H10A H -0.3089 1.0573 0.4726 0.089 Uiso 1 1 calc R
O11 O -0.2652(2) 1.03790(12) 0.66687(11) 0.0604(4) Uani 1 1 d .
C11 C -0.2285(3) 0.93663(16) 0.58939(14) 0.0437(4) Uani 1 1 d .
C12 C -0.2363(3) 1.01084(19) 0.77671(15) 0.0522(5) Uani 1 1 d .
H12A H -0.2796 1.0910 0.8263 0.078 Uiso 1 1 calc R
H12B H -0.1036 0.9756 0.7664 0.078 Uiso 1 1 calc R
H12C H -0.3056 0.9473 0.8129 0.078 Uiso 1 1 calc R
C13 C -0.1621(2) 0.80820(15) 0.60807(13) 0.0347(3) Uani 1 1 d .
H13A H -0.1327 0.7854 0.6778 0.042 Uiso 1 1 calc R
C14 C -0.1389(2) 0.71341(14) 0.52462(12) 0.0313(3) Uani 1 1 d .
H14A H -0.0926 0.6252 0.5375 0.038 Uiso 1 1 calc R
C15 C 0.1540(2) 0.76051(14) -0.03498(13) 0.0315(3) Uani 1 1 d .
C16 C 0.1830(2) 0.66758(15) -0.12203(14) 0.0379(4) Uani 1 1 d .
H16A H 0.1433 0.5896 -0.1041 0.045 Uiso 1 1 calc R
C17 C 0.2702(2) 0.68914(16) -0.23513(14) 0.0429(4) Uani 1 1 d .
H17A H 0.2849 0.6278 -0.2957 0.051 Uiso 1 1 calc R
C18 C 0.3361(2) 0.79992(18) -0.26048(15) 0.0448(4) Uani 1 1 d .
H18A H 0.4012 0.8124 -0.3378 0.054 Uiso 1 1 calc R
C19 C 0.3073(2) 0.89223(16) -0.17332(15) 0.0428(4) Uani 1 1 d .
H19A H 0.3518 0.9684 -0.1910 0.051 Uiso 1 1 calc R
C20 C 0.2139(2) 0.87399(15) -0.06052(14) 0.0349(3) Uani 1 1 d .
H20A H 0.1907 0.9386 -0.0009 0.042 Uiso 1 1 calc R

loop_
_atom_site_aniso_label
_atom_site_aniso_U_11
_atom_site_aniso_U_22
_atom_site_aniso_U_33
_atom_site_aniso_U_23
_atom_site_aniso_U_13
_atom_site_aniso_U_12
S1 0.0403(2) 0.0648(3) 0.0305(2) 0.00872(18) -0.01310(17) -0.0285(2)
O1 0.0426(6) 0.0347(6) 0.0381(6) 0.0040(5) -0.0163(5) -0.0039(5)
C1 0.0271(7) 0.0350(8) 0.0274(7) 0.0062(6) -0.0082(6) -0.0107(6)
C2 0.0295(7) 0.0300(7) 0.0284(7) 0.0021(5) -0.0107(6) -0.0076(6)
C3 0.0301(7) 0.0268(7) 0.0297(7) 0.0013(5) -0.0109(6) -0.0080(6)
O4 0.0385(6) 0.0333(5) 0.0298(5) 0.0000(4) -0.0165(4) -0.0066(4)
O4A 0.0573(7) 0.0331(6) 0.0474(7) 0.0106(5) -0.0262(6) -0.0104(5)
C4 0.0320(7) 0.0318(7) 0.0285(7) 0.0047(6) -0.0097(6) -0.0102(6)
O5A 0.0329(6) 0.0587(7) 0.0365(6) 0.0033(5) -0.0153(5) -0.0119(5)
O5 0.0320(6) 0.0675(8) 0.0344(6) 0.0122(5) -0.0083(5) -0.0200(5)
C5 0.0297(7) 0.0366(8) 0.0309(7) 0.0016(6) -0.0092(6) -0.0082(6)
C6 0.0531(10) 0.0509(10) 0.0380(9) -0.0005(7) -0.0275(8) -0.0086(8)
C7 0.0397(10) 0.1147(19) 0.0492(11) 0.0193(12) -0.0059(9) -0.0381(11)
C8 0.0325(7) 0.0340(7) 0.0287(7) 0.0048(6) -0.0117(6) -0.0098(6)
C9 0.1123(18) 0.0363(9) 0.0425(10) 0.0053(7) -0.0479(11) -0.0045(10)
C10 0.149(2) 0.0319(9) 0.0539(12) 0.0051(8) -0.0620(15) -0.0047(11)
O11 0.1096(12) 0.0388(7) 0.0440(7) 0.0000(5) -0.0424(8) -0.0141(7)
C11 0.0654(11) 0.0369(9) 0.0360(8) 0.0022(7) -0.0242(8) -0.0144(8)
C12 0.0743(13) 0.0529(10) 0.0391(9) -0.0023(8) -0.0309(9) -0.0155(9)
C13 0.0398(8) 0.0420(8) 0.0281(7) 0.0086(6) -0.0159(6) -0.0139(7)
C14 0.0309(7) 0.0345(8) 0.0296(7) 0.0069(6) -0.0099(6) -0.0093(6)
C15 0.0289(7) 0.0354(8) 0.0322(7) 0.0062(6) -0.0096(6) -0.0115(6)
C16 0.0428(9) 0.0340(8) 0.0384(8) 0.0032(6) -0.0102(7) -0.0146(7)
C17 0.0472(10) 0.0435(9) 0.0350(8) -0.0006(7) -0.0092(7) -0.0084(8)
C18 0.0457(10) 0.0547(10) 0.0344(8) 0.0161(7) -0.0105(7) -0.0147(8)
C19 0.0494(10) 0.0406(9) 0.0465(9) 0.0186(7) -0.0203(8) -0.0193(8)
C20 0.0363(8) 0.0336(8) 0.0392(8) 0.0047(6) -0.0162(7) -0.0105(6)

loop_
_atom_type_symbol
_atom_type_description
_atom_type_scat_dispersion_real
_atom_type_scat_dispersion_imag
_atom_type_scat_source
C C 0.0033 0.0016 'International Tables Vol C Tables 4.2.6.8 and 6.1.1.4'
H H 0.0000 0.0000 'International Tables Vol C Tables 4.2.6.8 and 6.1.1.4'
O O 0.0106 0.0060 'International Tables Vol C Tables 4.2.6.8 and 6.1.1.4'
S S 0.1246 0.1234 'International Tables Vol C Tables 4.2.6.8 and 6.1.1.4'

loop_
_geom_angle_atom_site_label_1
_geom_angle_atom_site_label_2
_geom_angle_atom_site_label_3
_geom_angle
C3 S1 C15 106.46(7)
O1 C1 C8 122.56(13)
O1 C1 C2 118.50(13)
C8 C1 C2 118.92(12)
C3 C2 C5 120.68(13)
C3 C2 C1 122.84(13)
C5 C2 C1 116.44(12)
C2 C3 C4 122.06(13)
C2 C3 S1 119.09(11)
C4 C3 S1 118.75(11)
C4 O4 C6 116.20(12)
O4A C4 O4 126.68(14)
O4A C4 C3 123.22(13)
O4 C4 C3 110.05(12)
C5 O5 C7 114.78(13)
O5A C5 O5 124.21(14)
O5A C5 C2 125.94(14)
O5 C5 C2 109.85(12)
C9 C8 C14 118.07(14)
C9 C8 C1 121.71(13)
C14 C8 C1 120.21(13)
C10 C9 C8 120.82(15)
C9 C10 C11 120.40(16)
C11 O11 C12 118.15(13)
O11 C11 C13 124.92(15)
O11 C11 C10 115.30(15)
C13 C11 C10 119.76(15)
C14 C13 C11 119.40(14)
C13 C14 C8 121.51(14)
C16 C15 C20 120.48(14)
C16 C15 S1 122.29(12)
C20 C15 S1 116.75(12)
C17 C16 C15 119.49(15)
C16 C17 C18 120.21(16)
C19 C18 C17 120.03(16)
C18 C19 C20 120.18(15)
C19 C20 C15 119.51(15)

loop_
_geom_bond_atom_site_label_1
_geom_bond_atom_site_label_2
_geom_bond_distance
S1 C3 1.7428(15)
S1 C15 1.7755(15)
O1 C1 1.2176(17)
C1 C8 1.472(2)
C1 C2 1.5177(19)
C2 C3 1.344(2)
C2 C5 1.483(2)
C3 C4 1.509(2)
O4 C4 1.3276(17)
O4 C6 1.4496(18)
O4A C4 1.1969(18)
O5A C5 1.2003(19)
O5 C5 1.3390(18)
O5 C7 1.447(2)
C8 C9 1.386(2)
C8 C14 1.391(2)
C9 C10 1.374(2)
C10 C11 1.383(2)
O11 C11 1.3578(19)
O11 C12 1.426(2)
C11 C13 1.382(2)
C13 C14 1.378(2)
C15 C16 1.385(2)
C15 C20 1.389(2)
C16 C17 1.382(2)
C17 C18 1.385(3)
C18 C19 1.382(2)
C19 C20 1.382(2)

loop_
_cod_related_entry_id
_cod_related_entry_database
_cod_related_entry_code
1 ChemSpider 30660306
